data_1563277
loop_
_publ_author_name
'Zhang, Kou-Lin'
'Chang, Yan'
'Zhang, Jing-Bo'
'Yuan, Li-Min'
'Deng, Ye'
'Diao, Guo-Wang'
'Ng, Seik Weng'

_publ_section_title
;
 Synthesis, crystal structures and characterization of four coordination
 polymers based on 5-amino-2,4,6-triiodoisophthalic acid
;
_journal_issue 5
_journal_name_full 'Journal of Solid State Chemistry'
_journal_page_first 1263
_journal_page_last 1272
_journal_paper_doi 10.1016/j.jssc.2011.03.050
_journal_volume 184
_journal_year 2011
_chemical_formula_sum 'C18 H18 Cd I3 N3 O8'
_chemical_formula_weight 897.45
_space_group_IT_number 33
_space_group_name_Hall 'P 2c -2n'
_space_group_name_H-M_alt 'P n a 21'
_symmetry_cell_setting orthorhombic
_symmetry_space_group_name_H-M 'P n a 21'
_atom_sites_solution_hydrogens geom
_atom_sites_solution_primary direct
_atom_sites_solution_secondary difmap
_audit_creation_method SHELXL-97
_cell_angle_alpha 90.00
_cell_angle_beta 90.00
_cell_angle_gamma 90.00
_cell_formula_units_Z 4
_cell_length_a 17.4570(17)
_cell_length_b 9.6129(10)
_cell_length_c 14.4613(14)
_cell_measurement_reflns_used 3564
_cell_measurement_temperature 298(2)
_cell_measurement_theta_max 21.429
_cell_measurement_theta_min 2.333
_cell_volume 2426.8(4)
_computing_cell_refinement 'SAINT (Bruker, 2005)'
_computing_data_collection 'APEX2 (Bruker, 2005)'
_computing_data_reduction 'SAINT (Bruker, 2005)'
_computing_structure_refinement 'SHELXL-97 (Sheldrick, 1997)'
_computing_structure_solution 'SHELXS-97 (Sheldrick, 1990)'
_diffrn_ambient_temperature 298(2)
_diffrn_measured_fraction_theta_full 1.000
_diffrn_measured_fraction_theta_max 1.000
_diffrn_measurement_device_type 'Bruker APEXII'
_diffrn_measurement_method 'phi and omega scans'
_diffrn_radiation_monochromator graphite
_diffrn_radiation_source 'fine-focus sealed tube'
_diffrn_radiation_type MoK\a
_diffrn_radiation_wavelength 0.71073
_diffrn_reflns_av_R_equivalents 0.0577
_diffrn_reflns_av_sigmaI/netI 0.0607
_diffrn_reflns_limit_h_max 20
_diffrn_reflns_limit_h_min -22
_diffrn_reflns_limit_k_max 12
_diffrn_reflns_limit_k_min -12
_diffrn_reflns_limit_l_max 18
_diffrn_reflns_limit_l_min -18
_diffrn_reflns_number 20432
_diffrn_reflns_theta_full 27.50
_diffrn_reflns_theta_max 27.50
_diffrn_reflns_theta_min 2.33
_diffrn_standards_decay_% 0
_diffrn_standards_interval_count 0
_diffrn_standards_interval_time 0
_diffrn_standards_number 0
_exptl_absorpt_coefficient_mu 4.765
_exptl_absorpt_correction_T_max 0.467
_exptl_absorpt_correction_T_min 0.401
_exptl_absorpt_correction_type multi-scan
_exptl_absorpt_process_details sadabs
_exptl_crystal_colour yellow
_exptl_crystal_density_diffrn 2.456
_exptl_crystal_density_method 'not measured'
_exptl_crystal_description block
_exptl_crystal_F_000 1672
_exptl_crystal_size_max 0.20
_exptl_crystal_size_mid 0.18
_exptl_crystal_size_min 0.16
_refine_diff_density_max 1.813
_refine_diff_density_min -1.809
_refine_diff_density_rms 0.144
_refine_ls_abs_structure_details 'Flack H D (1983), Acta Cryst. A39, 876-881'
_refine_ls_abs_structure_Flack -0.09(4)
_refine_ls_extinction_method none
_refine_ls_goodness_of_fit_ref 1.049
_refine_ls_hydrogen_treatment constr
_refine_ls_matrix_type full
_refine_ls_number_parameters 298
_refine_ls_number_reflns 5497
_refine_ls_number_restraints 25
_refine_ls_restrained_S_all 1.054
_refine_ls_R_factor_all 0.0698
_refine_ls_R_factor_gt 0.0440
_refine_ls_shift/su_max 0.001
_refine_ls_shift/su_mean 0.000
_refine_ls_structure_factor_coef Fsqd
_refine_ls_weighting_details 'calc w=1/[\s^2^(Fo^2^)+(0.0320P)^2^+3.2571P] where P=(Fo^2^+2Fc^2^)/3'
_refine_ls_weighting_scheme calc
_refine_ls_wR_factor_gt 0.0797
_refine_ls_wR_factor_ref 0.0899
_reflns_number_gt 4077
_reflns_number_total 5497
_reflns_threshold_expression >2sigma(I)
_cod_data_source_file JSSC-2011-184-1263.cif
_cod_data_source_block cd
_cod_original_sg_symbol_H-M Pna21
_cod_database_code 1563277

loop_
_symmetry_equiv_pos_as_xyz
'x, y, z'
'-x, -y, z+1/2'
'x+1/2, -y+1/2, z'
'-x+1/2, y+1/2, z+1/2'

loop_
_atom_site_label
_atom_site_type_symbol
_atom_site_fract_x
_atom_site_fract_y
_atom_site_fract_z
_atom_site_U_iso_or_equiv
_atom_site_adp_type
_atom_site_occupancy
_atom_site_symmetry_multiplicity
_atom_site_calc_flag
_atom_site_refinement_flags
_atom_site_disorder_assembly
_atom_site_disorder_group
I1 I 0.72155(3) 0.43549(7) 0.50014(5) 0.04712(18) Uani 1 1 d . . .
I2 I 1.03887(3) 0.22709(6) 0.59428(5) 0.04368(16) Uani 1 1 d . . .
I3 I 0.87012(4) 0.60859(7) 0.85768(5) 0.05075(18) Uani 1 1 d . . .
Cd1 Cd 0.61449(4) 0.70352(10) 0.79134(6) 0.0532(2) Uani 1 1 d . . .
O1 O 0.6927(4) 0.5194(12) 0.7550(5) 0.084(3) Uani 1 1 d . . .
O2 O 0.7333(5) 0.6937(10) 0.6720(8) 0.095(3) Uani 1 1 d U . .
O3 O 0.9153(4) 0.3552(8) 0.4097(5) 0.054(2) Uani 1 1 d . . .
O4 O 0.8562(4) 0.1669(9) 0.4593(6) 0.068(2) Uani 1 1 d . . .
O1W O 0.6817(6) 0.9311(11) 0.7553(7) 0.108(4) Uani 1 1 d . . .
H1W1 H 0.6847 0.9417 0.6971 0.162 Uiso 1 1 d R . .
H1W2 H 0.6566 0.9983 0.7786 0.162 Uiso 1 1 d R . .
O2W O 0.6805(7) 0.2209(12) 0.8121(9) 0.131(4) Uani 1 1 d U . .
H2W1 H 0.6736 0.2307 0.8699 0.197 Uiso 1 1 d R . .
H2W2 H 0.6805 0.3034 0.7910 0.197 Uiso 1 1 d R . .
O3W O 0.7462(6) 0.0528(11) 0.5783(8) 0.103(3) Uani 1 1 d U . .
H3W1 H 0.7479 0.0081 0.5276 0.155 Uiso 1 1 d R . .
H3W2 H 0.7343 0.1378 0.5708 0.155 Uiso 1 1 d R . .
O4W O 0.7386(7) 0.8030(12) 0.4727(10) 0.130(4) Uani 1 1 d U . .
H4W1 H 0.7399 0.7474 0.5184 0.196 Uiso 1 1 d R . .
H4W2 H 0.6948 0.7947 0.4477 0.196 Uiso 1 1 d R . .
N1 N 1.0020(4) 0.4147(8) 0.7734(6) 0.046(2) Uani 1 1 d . . .
H11 H 1.0423 0.3675 0.7596 0.055 Uiso 1 1 calc R . .
H12 H 1.0003 0.4608 0.8244 0.055 Uiso 1 1 calc R . .
N2 N 0.5064(5) 0.5617(9) 0.8031(6) 0.047(2) Uani 1 1 d . . .
N3 N 0.5361(5) 0.7482(8) 0.6681(6) 0.041(2) Uani 1 1 d . . .
C1 C 0.7394(6) 0.5715(14) 0.7039(9) 0.058(3) Uani 1 1 d . . .
C2 C 0.8105(5) 0.4941(9) 0.6761(6) 0.033(2) Uani 1 1 d . . .
C3 C 0.8138(5) 0.4226(8) 0.5917(7) 0.035(2) Uani 1 1 d . . .
C4 C 0.8789(5) 0.3476(9) 0.5671(6) 0.033(2) Uani 1 1 d . . .
C5 C 0.9398(5) 0.3436(10) 0.6303(7) 0.036(2) Uani 1 1 d . . .
C6 C 0.9408(5) 0.4164(9) 0.7145(6) 0.031(2) Uani 1 1 d . . .
C7 C 0.8738(5) 0.4923(10) 0.7349(6) 0.036(2) Uani 1 1 d . . .
C8 C 0.8855(5) 0.2829(11) 0.4724(7) 0.041(2) Uani 1 1 d . . .
C9 C 0.4949(6) 0.4744(12) 0.8692(9) 0.061(3) Uani 1 1 d . . .
H9 H 0.5321 0.4685 0.9152 0.073 Uiso 1 1 calc R . .
C10 C 0.4324(8) 0.3898(11) 0.8769(10) 0.070(4) Uani 1 1 d . . .
H10 H 0.4261 0.3302 0.9270 0.083 Uiso 1 1 calc R . .
C11 C 0.3789(7) 0.3972(11) 0.8062(10) 0.068(4) Uani 1 1 d . . .
H11A H 0.3357 0.3407 0.8076 0.082 Uiso 1 1 calc R . .
C12 C 0.3898(6) 0.4871(12) 0.7352(9) 0.058(3) Uani 1 1 d . . .
H12A H 0.3550 0.4913 0.6865 0.070 Uiso 1 1 calc R . .
C13 C 0.4542(5) 0.5734(10) 0.7362(7) 0.039(2) Uani 1 1 d . . .
C14 C 0.4693(5) 0.6758(10) 0.6638(7) 0.039(2) Uani 1 1 d . . .
C15 C 0.4176(6) 0.7024(11) 0.5911(8) 0.054(3) Uani 1 1 d . . .
H15 H 0.3722 0.6523 0.5868 0.065 Uiso 1 1 calc R . .
C16 C 0.4344(8) 0.8014(13) 0.5271(9) 0.069(4) Uani 1 1 d . . .
H16 H 0.4000 0.8199 0.4795 0.083 Uiso 1 1 calc R . .
C17 C 0.5026(8) 0.8750(12) 0.5326(7) 0.061(3) Uani 1 1 d . . .
H17 H 0.5150 0.9428 0.4893 0.074 Uiso 1 1 calc R . .
C18 C 0.5503(7) 0.8444(11) 0.6032(8) 0.053(3) Uani 1 1 d . . .
H18 H 0.5961 0.8934 0.6071 0.064 Uiso 1 1 calc R . .

loop_
_atom_site_aniso_label
_atom_site_aniso_U_11
_atom_site_aniso_U_22
_atom_site_aniso_U_33
_atom_site_aniso_U_23
_atom_site_aniso_U_13
_atom_site_aniso_U_12
I1 0.0301(3) 0.0673(4) 0.0439(4) -0.0038(4) -0.0075(3) 0.0014(3)
I2 0.0324(3) 0.0516(3) 0.0470(4) 0.0005(4) 0.0063(3) 0.0115(3)
I3 0.0522(4) 0.0641(4) 0.0359(4) -0.0144(4) 0.0013(3) 0.0034(3)
Cd1 0.0319(4) 0.0916(6) 0.0361(4) -0.0184(4) -0.0052(4) 0.0114(4)
O1 0.038(5) 0.178(10) 0.037(5) -0.011(5) 0.012(4) 0.027(6)
O2 0.068(5) 0.074(5) 0.144(8) -0.024(5) -0.017(5) 0.031(5)
O3 0.070(5) 0.065(5) 0.028(4) -0.003(3) 0.013(4) 0.000(4)
O4 0.054(5) 0.077(5) 0.073(6) -0.038(5) 0.014(4) -0.014(4)
O1W 0.092(7) 0.151(10) 0.080(7) -0.034(7) 0.029(6) -0.019(7)
O2W 0.113(7) 0.148(8) 0.134(8) 0.016(6) 0.006(7) 0.012(6)
O3W 0.107(6) 0.101(6) 0.102(7) 0.015(5) -0.025(6) -0.006(5)
O4W 0.145(8) 0.112(7) 0.134(8) 0.001(6) -0.019(7) 0.003(6)
N1 0.034(5) 0.066(6) 0.038(5) -0.007(4) 0.000(4) 0.010(4)
N2 0.045(5) 0.061(5) 0.034(5) 0.005(4) 0.002(4) 0.014(4)
N3 0.039(5) 0.047(5) 0.038(5) -0.011(4) 0.001(4) 0.008(4)
C1 0.033(6) 0.084(9) 0.058(8) -0.024(7) -0.009(6) 0.023(6)
C2 0.027(5) 0.037(5) 0.035(5) -0.009(4) -0.001(4) 0.001(4)
C3 0.021(4) 0.035(4) 0.048(6) 0.004(5) 0.000(4) -0.001(3)
C4 0.028(5) 0.040(5) 0.031(5) 0.001(4) 0.006(4) 0.003(4)
C5 0.023(5) 0.051(6) 0.035(5) 0.007(4) 0.002(4) 0.008(4)
C6 0.028(5) 0.034(5) 0.032(5) 0.012(4) 0.001(4) 0.001(4)
C7 0.034(5) 0.047(5) 0.027(5) 0.002(4) 0.005(4) 0.000(4)
C8 0.027(5) 0.059(6) 0.038(6) -0.004(5) -0.009(4) 0.013(5)
C9 0.050(7) 0.081(8) 0.051(7) 0.018(7) 0.008(6) 0.018(6)
C10 0.085(10) 0.043(6) 0.080(10) 0.023(6) 0.032(8) 0.025(7)
C11 0.067(8) 0.044(6) 0.094(11) 0.009(7) 0.031(8) -0.017(6)
C12 0.033(6) 0.069(8) 0.072(8) -0.007(6) 0.003(6) -0.001(5)
C13 0.020(5) 0.054(6) 0.042(6) -0.006(5) 0.000(4) 0.005(4)
C14 0.038(6) 0.039(5) 0.040(6) -0.002(4) 0.002(4) 0.007(4)
C15 0.058(7) 0.066(7) 0.039(6) -0.006(6) -0.023(6) 0.004(5)
C16 0.081(9) 0.075(9) 0.052(8) -0.011(7) -0.026(7) 0.015(7)
C17 0.096(10) 0.060(7) 0.028(6) 0.005(5) 0.003(6) 0.014(7)
C18 0.063(7) 0.051(6) 0.046(7) -0.003(6) 0.012(6) -0.006(5)

loop_
_atom_type_symbol
_atom_type_description
_atom_type_scat_dispersion_real
_atom_type_scat_dispersion_imag
_atom_type_scat_source
C C 0.0033 0.0016 'International Tables Vol C Tables 4.2.6.8 and 6.1.1.4'
H H 0.0000 0.0000 'International Tables Vol C Tables 4.2.6.8 and 6.1.1.4'
N N 0.0061 0.0033 'International Tables Vol C Tables 4.2.6.8 and 6.1.1.4'
O O 0.0106 0.0060 'International Tables Vol C Tables 4.2.6.8 and 6.1.1.4'
Cd Cd -0.8075 1.2024 'International Tables Vol C Tables 4.2.6.8 and 6.1.1.4'
I I -0.4742 1.8119 'International Tables Vol C Tables 4.2.6.8 and 6.1.1.4'

loop_
_geom_angle_atom_site_label_1
_geom_angle_atom_site_label_2
_geom_angle_atom_site_label_3
_geom_angle
_geom_angle_site_symmetry_1
_geom_angle_site_symmetry_3
N3 Cd1 O1 108.8(3) . .
N3 Cd1 O3 108.9(3) . 4_655
O1 Cd1 O3 142.3(3) . 4_655
N3 Cd1 N2 71.5(3) . .
O1 Cd1 N2 92.7(3) . .
O3 Cd1 N2 97.6(3) 4_655 .
N3 Cd1 O4 154.6(3) . 4_655
O1 Cd1 O4 89.6(3) . 4_655
O3 Cd1 O4 54.3(3) 4_655 4_655
N2 Cd1 O4 90.7(3) . 4_655
N3 Cd1 O1W 87.4(3) . .
O1 Cd1 O1W 110.1(3) . .
O3 Cd1 O1W 73.2(3) 4_655 .
N2 Cd1 O1W 153.2(3) . .
O4 Cd1 O1W 103.1(3) 4_655 .
N3 Cd1 C8 134.1(3) . 4_655
O1 Cd1 C8 115.8(3) . 4_655
O3 Cd1 C8 27.3(3) 4_655 4_655
N2 Cd1 C8 95.4(3) . 4_655
O4 Cd1 C8 27.0(3) 4_655 4_655
O1W Cd1 C8 87.5(3) . 4_655
C1 O1 Cd1 102.8(9) . .
C8 O3 Cd1 95.3(6) . 4_644
C8 O4 Cd1 86.5(7) . 4_644
C9 N2 C13 119.2(10) . .
C9 N2 Cd1 124.1(8) . .
C13 N2 Cd1 116.7(7) . .
C18 N3 C14 118.7(9) . .
C18 N3 Cd1 124.3(7) . .
C14 N3 Cd1 116.9(7) . .
O1 C1 O2 123.4(11) . .
O1 C1 C2 121.1(12) . .
O2 C1 C2 115.5(12) . .
C7 C2 C3 119.5(8) . .
C7 C2 C1 119.9(8) . .
C3 C2 C1 120.6(8) . .
C4 C3 C2 120.6(8) . .
C4 C3 I1 119.9(7) . .
C2 C3 I1 119.5(6) . .
C3 C4 C5 117.8(8) . .
C3 C4 C8 120.5(8) . .
C5 C4 C8 121.5(8) . .
C4 C5 C6 124.1(8) . .
C4 C5 I2 118.1(7) . .
C6 C5 I2 117.7(6) . .
N1 C6 C5 123.0(8) . .
N1 C6 C7 121.7(8) . .
C5 C6 C7 115.4(8) . .
C2 C7 C6 122.5(8) . .
C2 C7 I3 119.0(6) . .
C6 C7 I3 118.5(7) . .
O4 C8 O3 123.9(9) . .
O4 C8 C4 118.6(9) . .
O3 C8 C4 117.3(9) . .
O4 C8 Cd1 66.5(6) . 4_644
O3 C8 Cd1 57.4(5) . 4_644
C4 C8 Cd1 170.7(7) . 4_644
N2 C9 C10 124.9(12) . .
C9 C10 C11 116.6(11) . .
C12 C11 C10 119.8(11) . .
C11 C12 C13 118.9(12) . .
N2 C13 C12 120.5(10) . .
N2 C13 C14 117.0(9) . .
C12 C13 C14 122.5(9) . .
N3 C14 C15 119.3(9) . .
N3 C14 C13 117.9(9) . .
C15 C14 C13 122.8(9) . .
C16 C15 C14 119.8(11) . .
C15 C16 C17 120.2(11) . .
C18 C17 C16 117.5(11) . .
N3 C18 C17 124.4(11) . .

loop_
_geom_bond_atom_site_label_1
_geom_bond_atom_site_label_2
_geom_bond_distance
_geom_bond_site_symmetry_2
I1 C3 2.088(9) .
I2 C5 2.125(9) .
I3 C7 2.099(9) .
Cd1 N3 2.288(8) .
Cd1 O1 2.296(9) .
Cd1 O3 2.309(7) 4_655
Cd1 N2 2.335(9) .
Cd1 O4 2.507(9) 4_655
Cd1 O1W 2.537(10) .
Cd1 C8 2.727(10) 4_655
O1 C1 1.210(14) .
O2 C1 1.267(15) .
O3 C8 1.256(12) .
O3 Cd1 2.309(7) 4_644
O4 C8 1.241(12) .
O4 Cd1 2.507(9) 4_644
N1 C6 1.367(11) .
N2 C9 1.287(14) .
N2 C13 1.333(12) .
N3 C18 1.341(13) .
N3 C14 1.359(12) .
C1 C2 1.502(14) .
C2 C7 1.393(12) .
C2 C3 1.402(13) .
C3 C4 1.393(12) .
C4 C5 1.403(12) .
C4 C8 1.508(13) .
C5 C6 1.404(13) .
C6 C7 1.410(12) .
C8 Cd1 2.727(10) 4_644
C9 C10 1.366(16) .
C10 C11 1.386(19) .
C11 C12 1.356(17) .
C12 C13 1.398(14) .
C13 C14 1.461(14) .
C14 C15 1.409(14) .
C15 C16 1.359(17) .
C16 C17 1.388(18) .
C17 C18 1.350(17) .

loop_
_geom_hbond_atom_site_label_D
_geom_hbond_atom_site_label_H
_geom_hbond_atom_site_label_A
_geom_hbond_distance_DH
_geom_hbond_distance_HA
_geom_hbond_distance_DA
_geom_hbond_angle_DHA
_geom_hbond_site_symmetry_A
O1W H1W1 O2 0.85 2.56 2.734(13) 92.9 .
